data_7031322
loop_
_publ_author_name
'Yuan, Guo-Jun'
'Yang, Hao'
'Liu, Shao-Xian'
'Liu, Jian-Lan'
'Ren, Xiao-Ming'

_publ_section_title
;
 Precisely tunable magnetic phase transition temperature, TC, through the
 formation of a molecular alloy in [NixPt1-x(mnt)2](-)-based spin systems
 (mnt(2-) = maleonitriledithiolate, x = 0.09-0.91).
;
_journal_issue 31
_journal_name_full 'Dalton transactions (Cambridge, England : 2003)'
_journal_page_first 11908
_journal_page_last 11914
_journal_paper_doi 10.1039/c4dt00868e
_journal_volume 43
_journal_year 2014
_chemical_formula_sum 'C20 H11 Cl N5 Ni0.34 Pt0.66 S4'
_chemical_formula_weight 634.28
_chemical_name_systematic
;
?
;
_space_group_IT_number 14
_symmetry_cell_setting monoclinic
_symmetry_space_group_name_Hall '-P 2ybc'
_symmetry_space_group_name_H-M 'P 1 21/c 1'
_atom_sites_solution_hydrogens geom
_atom_sites_solution_primary direct
_atom_sites_solution_secondary difmap
_audit_creation_method SHELXL-97
_cell_angle_alpha 90.00
_cell_angle_beta 103.279(2)
_cell_angle_gamma 90.00
_cell_formula_units_Z 4
_cell_length_a 12.187(2)
_cell_length_b 26.477(5)
_cell_length_c 7.3604(13)
_cell_measurement_temperature 296(2)
_cell_measurement_theta_max 26.16
_cell_measurement_theta_min 2.31
_cell_volume 2311.5(7)
_computing_cell_refinement 'Bruker SMART'
_computing_data_collection 'Bruker SMART'
_computing_data_reduction 'Bruker SAINT'
_computing_molecular_graphics 'Bruker SHELXTL'
_computing_publication_material 'Bruker SHELXTL'
_computing_structure_refinement 'SHELXL-97 (Sheldrick, 1997)'
_computing_structure_solution 'SHELXS-97 (Sheldrick, 1990)'
_diffrn_ambient_temperature 296(2)
_diffrn_measured_fraction_theta_full 0.988
_diffrn_measured_fraction_theta_max 0.988
_diffrn_measurement_device_type 'CCD area detector'
_diffrn_measurement_method 'phi and omega scans'
_diffrn_radiation_monochromator graphite
_diffrn_radiation_source 'fine-focus sealed tube'
_diffrn_radiation_type MoK\a
_diffrn_radiation_wavelength 0.71073
_diffrn_reflns_av_R_equivalents 0.2519
_diffrn_reflns_av_sigmaI/netI 0.1592
_diffrn_reflns_limit_h_max 12
_diffrn_reflns_limit_h_min -15
_diffrn_reflns_limit_k_max 32
_diffrn_reflns_limit_k_min -32
_diffrn_reflns_limit_l_max 9
_diffrn_reflns_limit_l_min -9
_diffrn_reflns_number 16735
_diffrn_reflns_theta_full 26.16
_diffrn_reflns_theta_max 26.16
_diffrn_reflns_theta_min 2.31
_exptl_absorpt_coefficient_mu 4.807
_exptl_absorpt_correction_T_max 0.7951
_exptl_absorpt_correction_T_min 0.4465
_exptl_absorpt_correction_type multi-scan
_exptl_crystal_colour dark
_exptl_crystal_density_diffrn 1.823
_exptl_crystal_density_method 'not measured'
_exptl_crystal_description club-shaped
_exptl_crystal_F_000 1233
_exptl_crystal_size_max 0.20
_exptl_crystal_size_mid 0.15
_exptl_crystal_size_min 0.05
_refine_diff_density_max 3.893
_refine_diff_density_min -1.605
_refine_diff_density_rms 0.261
_refine_ls_extinction_coef 0.0021(6)
_refine_ls_extinction_expression Fc^*^=kFc[1+0.001xFc^2^\l^3^/sin(2\q)]^-1/4^
_refine_ls_extinction_method SHELXL
_refine_ls_goodness_of_fit_ref 0.997
_refine_ls_hydrogen_treatment constr
_refine_ls_matrix_type full
_refine_ls_number_parameters 282
_refine_ls_number_reflns 4563
_refine_ls_number_restraints 0
_refine_ls_restrained_S_all 0.997
_refine_ls_R_factor_all 0.1042
_refine_ls_R_factor_gt 0.0837
_refine_ls_shift/su_max 0.000
_refine_ls_shift/su_mean 0.000
_refine_ls_structure_factor_coef Fsqd
_refine_ls_weighting_details 'calc w=1/[\s^2^(Fo^2^)+(0.1313P)^2^+0.0000P] where P=(Fo^2^+2Fc^2^)/3'
_refine_ls_weighting_scheme calc
_refine_ls_wR_factor_gt 0.2166
_refine_ls_wR_factor_ref 0.2338
_reflns_number_gt 3261
_reflns_number_total 4563
_reflns_threshold_expression >2sigma(I)
_cod_data_source_file c4dt00868e2.cif
_cod_data_source_block NiPt37
_cod_depositor_comments
;
The following automatic conversions were performed:

'_symmetry_cell_setting' value 'Monoclinic' changed to 'monoclinic'
according to
/usr/data/users/saulius/crontab/automatic-downloads/rss-feeds/RSC/lib/dictionaries/cif_core.dic
dictionary named 'cif_core.dic' version 2.4.2 from
2011-04-26.

'_exptl_absorpt_correction_type' value 'Multi-scan'
changed to 'multi-scan' according to
/usr/data/users/saulius/crontab/automatic-downloads/rss-feeds/RSC/lib/dictionaries/cif_core.dic
dictionary named 'cif_core.dic' version 2.4.2 from 2011-04-26.

Automatic conversion script
Id: cif_fix_values 2281 2013-09-26 08:29:07Z andrius 

 Adding full bibliography for 7031320--7031328.cif.
;
_cod_original_sg_symbol_H-M 'P2(1)/c '
_cod_database_code 7031322

loop_
_symmetry_equiv_pos_as_xyz
'x, y, z'
'-x, y+1/2, -z+1/2'
'-x, -y, -z'
'x, -y-1/2, z-1/2'

loop_
_atom_site_label
_atom_site_type_symbol
_atom_site_fract_x
_atom_site_fract_y
_atom_site_fract_z
_atom_site_U_iso_or_equiv
_atom_site_adp_type
_atom_site_occupancy
_atom_site_symmetry_multiplicity
_atom_site_calc_flag
_atom_site_refinement_flags
Ni1 Ni 0.72758(4) 0.225825(19) 0.45948(6) 0.0456(3) Uani 0.336(7) 1 d P
Pt1 Pt 0.72758(4) 0.225825(19) 0.45948(6) 0.0456(3) Uani 0.664(7) 1 d P
S1 S 0.8403(2) 0.15907(11) 0.5516(4) 0.0582(8) Uani 1 1 d .
S2 S 0.5822(2) 0.17508(11) 0.3572(4) 0.0603(8) Uani 1 1 d .
S3 S 0.8711(2) 0.27877(10) 0.5590(5) 0.0562(8) Uani 1 1 d .
S4 S 0.6105(2) 0.29087(12) 0.3821(4) 0.0577(8) Uani 1 1 d .
Cl1 Cl 0.2554(4) 0.33068(14) 0.4995(5) 0.1010(15) Uani 1 1 d .
N1 N 0.8306(11) 0.0226(5) 0.6050(19) 0.099(4) Uani 1 1 d .
N2 N 0.4858(11) 0.0447(4) 0.3427(19) 0.100(4) Uani 1 1 d .
N3 N 0.9395(10) 0.4133(4) 0.6266(18) 0.091(4) Uani 1 1 d .
N4 N 0.5958(10) 0.4286(4) 0.4027(19) 0.093(4) Uani 1 1 d .
N5 N 0.2206(8) 0.0776(3) 0.6171(12) 0.058(2) Uani 1 1 d .
C1 C 0.7903(10) 0.0605(5) 0.5574(17) 0.067(3) Uani 1 1 d .
C2 C 0.7468(10) 0.1093(5) 0.5017(16) 0.058(3) Uani 1 1 d .
C3 C 0.6369(9) 0.1161(4) 0.4131(15) 0.056(3) Uani 1 1 d .
C4 C 0.5585(11) 0.0757(5) 0.3794(17) 0.073(3) Uani 1 1 d .
C5 C 0.8793(11) 0.3802(5) 0.5853(17) 0.070(3) Uani 1 1 d .
C6 C 0.8099(11) 0.3379(4) 0.5260(13) 0.054(3) Uani 1 1 d .
C7 C 0.6990(9) 0.3415(4) 0.4471(12) 0.048(2) Uani 1 1 d .
C8 C 0.6425(10) 0.3898(4) 0.4215(15) 0.060(3) Uani 1 1 d .
C9 C 0.1234(13) 0.0717(4) 0.668(2) 0.084(4) Uani 1 1 d .
H9 H 0.0571 0.0840 0.5925 0.101 Uiso 1 1 calc R
C10 C 0.1202(16) 0.0477(6) 0.830(3) 0.102(5) Uani 1 1 d .
H10 H 0.0517 0.0432 0.8635 0.122 Uiso 1 1 calc R
C11 C 0.2189(17) 0.0300(6) 0.945(2) 0.100(6) Uani 1 1 d .
H11 H 0.2174 0.0139 1.0569 0.120 Uiso 1 1 calc R
C12 C 0.3202(13) 0.0365(5) 0.8922(19) 0.083(4) Uani 1 1 d .
H12 H 0.3881 0.0250 0.9657 0.100 Uiso 1 1 calc R
C13 C 0.3150(10) 0.0610(4) 0.7255(17) 0.065(3) Uani 1 1 d .
H13 H 0.3819 0.0660 0.6873 0.078 Uiso 1 1 calc R
C14 C 0.2196(10) 0.1034(5) 0.4430(14) 0.069(4) Uani 1 1 d .
H14A H 0.1505 0.0952 0.3525 0.083 Uiso 1 1 calc R
H14B H 0.2825 0.0917 0.3939 0.083 Uiso 1 1 calc R
C15 C 0.2277(9) 0.1606(5) 0.4706(13) 0.056(3) Uani 1 1 d .
C16 C 0.1306(10) 0.1911(5) 0.4126(18) 0.068(3) Uani 1 1 d .
H16 H 0.0608 0.1762 0.3655 0.081 Uiso 1 1 calc R
C17 C 0.1393(13) 0.2431(6) 0.426(2) 0.077(4) Uani 1 1 d .
H17 H 0.0753 0.2633 0.3922 0.092 Uiso 1 1 calc R
C18 C 0.2445(13) 0.2647(5) 0.4897(17) 0.067(4) Uani 1 1 d .
C19 C 0.3382(11) 0.2357(5) 0.544(2) 0.073(4) Uani 1 1 d .
H19 H 0.4079 0.2510 0.5895 0.088 Uiso 1 1 calc R
C20 C 0.3307(9) 0.1850(5) 0.5334(19) 0.070(3) Uani 1 1 d .
H20 H 0.3960 0.1658 0.5688 0.084 Uiso 1 1 calc R

loop_
_atom_site_aniso_label
_atom_site_aniso_U_11
_atom_site_aniso_U_22
_atom_site_aniso_U_33
_atom_site_aniso_U_23
_atom_site_aniso_U_13
_atom_site_aniso_U_12
Ni1 0.0473(4) 0.0469(4) 0.0435(4) -0.00514(19) 0.0122(2) 0.0021(2)
Pt1 0.0473(4) 0.0469(4) 0.0435(4) -0.00514(19) 0.0122(2) 0.0021(2)
S1 0.0557(16) 0.0543(15) 0.0650(16) -0.0065(13) 0.0149(13) 0.0070(12)
S2 0.0544(15) 0.0573(15) 0.0680(16) -0.0028(14) 0.0119(13) -0.0038(13)
S3 0.0464(15) 0.0603(16) 0.0627(16) -0.0036(12) 0.0140(13) 0.0017(12)
S4 0.0503(15) 0.0602(15) 0.0602(15) -0.0032(14) 0.0076(12) 0.0031(13)
Cl1 0.177(4) 0.056(2) 0.0713(19) 0.0077(16) 0.033(2) -0.001(2)
N1 0.106(10) 0.070(8) 0.116(10) 0.003(7) 0.018(8) 0.014(7)
N2 0.094(8) 0.076(7) 0.116(9) 0.013(7) -0.001(7) -0.025(7)
N3 0.077(7) 0.058(6) 0.130(10) 0.001(7) 0.010(7) -0.020(6)
N4 0.093(8) 0.063(6) 0.114(9) 0.005(7) 0.004(7) 0.006(6)
N5 0.060(5) 0.045(4) 0.068(5) -0.005(4) 0.012(5) 0.001(4)
C1 0.061(7) 0.054(7) 0.086(8) -0.007(6) 0.016(6) 0.000(5)
C2 0.073(7) 0.050(6) 0.060(6) 0.000(5) 0.032(5) 0.006(5)
C3 0.047(6) 0.054(6) 0.064(6) -0.014(5) 0.006(5) 0.003(5)
C4 0.085(8) 0.068(7) 0.074(7) 0.002(6) 0.036(7) -0.003(7)
C5 0.063(7) 0.072(8) 0.073(7) 0.002(7) 0.014(6) -0.002(7)
C6 0.077(7) 0.041(5) 0.046(5) 0.006(4) 0.021(5) -0.019(5)
C7 0.052(5) 0.064(6) 0.032(4) 0.000(4) 0.019(4) -0.009(5)
C8 0.058(6) 0.052(6) 0.063(6) -0.007(5) 0.000(5) 0.005(5)
C9 0.087(9) 0.054(7) 0.113(11) -0.003(7) 0.026(8) 0.009(7)
C10 0.116(13) 0.075(9) 0.139(15) 0.003(10) 0.079(12) -0.006(9)
C11 0.164(19) 0.065(9) 0.074(9) 0.016(7) 0.032(11) -0.009(10)
C12 0.088(9) 0.063(7) 0.090(9) 0.011(7) 0.002(8) -0.005(7)
C13 0.062(7) 0.050(6) 0.080(7) 0.006(6) 0.007(6) -0.003(5)
C14 0.077(9) 0.071(8) 0.055(6) -0.006(6) 0.007(6) 0.003(6)
C15 0.060(7) 0.058(7) 0.052(6) 0.005(5) 0.017(5) 0.000(5)
C16 0.050(6) 0.073(8) 0.077(7) 0.010(6) 0.009(6) 0.000(6)
C17 0.078(9) 0.076(8) 0.083(9) 0.010(8) 0.033(7) 0.025(8)
C18 0.093(10) 0.064(7) 0.046(5) 0.004(5) 0.018(6) -0.006(7)
C19 0.057(7) 0.072(8) 0.087(9) 0.018(7) 0.009(7) -0.016(6)
C20 0.041(6) 0.075(8) 0.089(8) 0.008(7) 0.005(6) 0.002(6)

loop_
_atom_type_symbol
_atom_type_description
_atom_type_scat_dispersion_real
_atom_type_scat_dispersion_imag
_atom_type_scat_source
C C 0.0033 0.0016 'International Tables Vol C Tables 4.2.6.8 and 6.1.1.4'
H H 0.0000 0.0000 'International Tables Vol C Tables 4.2.6.8 and 6.1.1.4'
N N 0.0061 0.0033 'International Tables Vol C Tables 4.2.6.8 and 6.1.1.4'
S S 0.1246 0.1234 'International Tables Vol C Tables 4.2.6.8 and 6.1.1.4'
Cl Cl 0.1484 0.1585 'International Tables Vol C Tables 4.2.6.8 and 6.1.1.4'
Ni Ni 0.3393 1.1124 'International Tables Vol C Tables 4.2.6.8 and 6.1.1.4'
Pt Pt -1.7033 8.3905 'International Tables Vol C Tables 4.2.6.8 and 6.1.1.4'

loop_
_geom_angle_atom_site_label_1
_geom_angle_atom_site_label_2
_geom_angle_atom_site_label_3
_geom_angle
S2 Ni1 S4 88.08(11)
S2 Ni1 S3 178.41(10)
S4 Ni1 S3 90.36(11)
S2 Ni1 S1 90.64(11)
S4 Ni1 S1 176.47(11)
S3 Ni1 S1 90.94(10)
C2 S1 Ni1 102.1(4)
C3 S2 Ni1 103.6(4)
C6 S3 Ni1 104.0(4)
C7 S4 Ni1 102.0(4)
C13 N5 C9 119.9(11)
C13 N5 C14 121.5(10)
C9 N5 C14 118.5(10)
N1 C1 C2 176.4(14)
C3 C2 C1 121.4(11)
C3 C2 S1 122.0(9)
C1 C2 S1 116.7(9)
C2 C3 C4 122.2(11)
C2 C3 S2 121.6(9)
C4 C3 S2 115.9(8)
N2 C4 C3 174.3(13)
N3 C5 C6 175.9(16)
C7 C6 C5 123.3(10)
C7 C6 S3 118.9(8)
C5 C6 S3 117.8(9)
C6 C7 C8 121.3(10)
C6 C7 S4 124.7(9)
C8 C7 S4 113.9(8)
N4 C8 C7 178.9(15)
N5 C9 C10 120.7(14)
N5 C9 H9 119.7
C10 C9 H9 119.7
C9 C10 C11 119.9(16)
C9 C10 H10 120.0
C11 C10 H10 120.0
C10 C11 C12 119.3(14)
C10 C11 H11 120.4
C12 C11 H11 120.4
C13 C12 C11 116.6(13)
C13 C12 H12 121.7
C11 C12 H12 121.7
N5 C13 C12 123.5(13)
N5 C13 H13 118.2
C12 C13 H13 118.2
N5 C14 C15 111.2(9)
N5 C14 H14A 109.4
C15 C14 H14A 109.4
N5 C14 H14B 109.4
C15 C14 H14B 109.4
H14A C14 H14B 108.0
C20 C15 C16 117.6(12)
C20 C15 C14 122.0(11)
C16 C15 C14 120.1(10)
C17 C16 C15 120.1(11)
C17 C16 H16 119.9
C15 C16 H16 119.9
C16 C17 C18 119.1(13)
C16 C17 H17 120.5
C18 C17 H17 120.5
C19 C18 C17 121.2(14)
C19 C18 Cl1 120.1(11)
C17 C18 Cl1 118.8(12)
C20 C19 C18 120.3(12)
C20 C19 H19 119.8
C18 C19 H19 119.8
C19 C20 C15 121.7(12)
C19 C20 H20 119.1
C15 C20 H20 119.1

loop_
_geom_bond_atom_site_label_1
_geom_bond_atom_site_label_2
_geom_bond_distance
Ni1 S2 2.214(3)
Ni1 S4 2.226(3)
Ni1 S3 2.230(3)
Ni1 S1 2.245(3)
S1 C2 1.726(13)
S2 C3 1.711(11)
S3 C6 1.727(12)
S4 C7 1.717(11)
Cl1 C18 1.751(14)
N1 C1 1.136(16)
N2 C4 1.194(16)
N3 C5 1.138(15)
N4 C8 1.168(15)
N5 C13 1.316(13)
N5 C9 1.333(16)
N5 C14 1.449(14)
C1 C2 1.420(17)
C2 C3 1.360(15)
C3 C4 1.417(17)
C5 C6 1.411(16)
C6 C7 1.346(16)
C7 C8 1.445(16)
C9 C10 1.36(2)
C9 H9 0.9300
C10 C11 1.39(2)
C10 H10 0.9300
C11 C12 1.39(2)
C11 H11 0.9300
C12 C13 1.376(17)
C12 H12 0.9300
C13 H13 0.9300
C14 C15 1.529(17)
C14 H14A 0.9700
C14 H14B 0.9700
C15 C20 1.393(16)
C15 C16 1.415(16)
C16 C17 1.382(19)
C16 H16 0.9300
C17 C18 1.38(2)
C17 H17 0.9300
C18 C19 1.36(2)
C19 C20 1.347(17)
C19 H19 0.9300
C20 H20 0.9300
